data_4030093
loop_
_publ_author_name
'Butler, Ashlie J. E.'
'Thompson, Mark J.'
'Maydom, Patrick J.'
'Newby, James A.'
'Guo, Kai'
'Adams, Harry'
'Chen, Beining'

_publ_section_title
;
 Regioselective Synthesis of 3-Aminoimidazo[1,2-a]-pyrimidines under
 Continuous Flow Conditions.
;
_journal_issue 21
_journal_name_full 'The Journal of organic chemistry'
_journal_page_first 10196
_journal_paper_doi 10.1021/jo501861g
_journal_volume 79
_journal_year 2014
_chemical_formula_sum 'C20 H26 N4'
_chemical_formula_weight 322.45
_chemical_name_systematic
;
 ?
;
_space_group_IT_number 14
_symmetry_cell_setting monoclinic
_symmetry_space_group_name_Hall '-P 2ybc'
_symmetry_space_group_name_H-M 'P 1 21/c 1'
_atom_sites_solution_hydrogens geom
_atom_sites_solution_primary direct
_atom_sites_solution_secondary difmap
_audit_creation_method SHELXL-97
_cell_angle_alpha 90.00
_cell_angle_beta 96.172(6)
_cell_angle_gamma 90.00
_cell_formula_units_Z 4
_cell_length_a 11.6449(13)
_cell_length_b 13.8787(15)
_cell_length_c 11.5724(12)
_cell_measurement_reflns_used 2086
_cell_measurement_temperature 150(2)
_cell_measurement_theta_max 22.67
_cell_measurement_theta_min 2.30
_cell_volume 1859.4(3)
_computing_cell_refinement 'Bruker SMART'
_computing_data_collection 'Bruker SMART'
_computing_data_reduction 'Bruker SAINT'
_computing_molecular_graphics 'Bruker SHELXTL'
_computing_publication_material 'Bruker SHELXTL'
_computing_structure_refinement 'SHELXL-97 (Sheldrick, 1997)'
_computing_structure_solution 'SHELXS-97 (Sheldrick, 1990)'
_diffrn_ambient_temperature 150(2)
_diffrn_detector_area_resol_mean 100
_diffrn_measured_fraction_theta_full 1.000
_diffrn_measured_fraction_theta_max 0.996
_diffrn_measurement_device_type 'CCD area detector'
_diffrn_measurement_method 'phi and omega scans'
_diffrn_radiation_monochromator graphite
_diffrn_radiation_source 'fine-focus sealed tube'
_diffrn_radiation_type MoK\a
_diffrn_radiation_wavelength 0.71073
_diffrn_reflns_av_R_equivalents 0.0736
_diffrn_reflns_av_sigmaI/netI 0.0618
_diffrn_reflns_limit_h_max 15
_diffrn_reflns_limit_h_min -15
_diffrn_reflns_limit_k_max 17
_diffrn_reflns_limit_k_min -17
_diffrn_reflns_limit_l_max 15
_diffrn_reflns_limit_l_min -14
_diffrn_reflns_number 23648
_diffrn_reflns_theta_full 25.00
_diffrn_reflns_theta_max 27.53
_diffrn_reflns_theta_min 1.76
_diffrn_standards_decay_% 0
_diffrn_standards_number 0
_exptl_absorpt_coefficient_mu 0.070
_exptl_absorpt_correction_T_max 0.9931
_exptl_absorpt_correction_T_min 0.9760
_exptl_absorpt_correction_type multi-scan
_exptl_absorpt_process_details SADABS
_exptl_crystal_colour colourless
_exptl_crystal_density_diffrn 1.152
_exptl_crystal_density_method 'not measured'
_exptl_crystal_description BLOCK
_exptl_crystal_F_000 696
_exptl_crystal_size_max 0.35
_exptl_crystal_size_mid 0.20
_exptl_crystal_size_min 0.10
_refine_diff_density_max 0.310
_refine_diff_density_min -0.333
_refine_diff_density_rms 0.042
_refine_ls_extinction_method none
_refine_ls_goodness_of_fit_ref 1.021
_refine_ls_hydrogen_treatment constr
_refine_ls_matrix_type full
_refine_ls_number_parameters 222
_refine_ls_number_reflns 4263
_refine_ls_number_restraints 0
_refine_ls_restrained_S_all 1.021
_refine_ls_R_factor_all 0.0966
_refine_ls_R_factor_gt 0.0497
_refine_ls_shift/su_max 0.000
_refine_ls_shift/su_mean 0.000
_refine_ls_structure_factor_coef Fsqd
_refine_ls_weighting_details 'calc w=1/[\s^2^(Fo^2^)+(0.0467P)^2^+0.2471P] where P=(Fo^2^+2Fc^2^)/3'
_refine_ls_weighting_scheme calc
_refine_ls_wR_factor_gt 0.1012
_refine_ls_wR_factor_ref 0.1184
_reflns_number_gt 2646
_reflns_number_total 4263
_reflns_threshold_expression >2sigma(I)
_cod_data_source_file jo501861g_si_001.cif
_cod_data_source_block omt3m
_cod_depositor_comments
;
The following automatic conversions were performed:

'_symmetry_cell_setting' value 'Monoclinic' changed to 'monoclinic'
according to
/home/saulius/struct/COD-crude-data--automatic-downloads/rss-feeds/ACS/lib/dictionaries/cif_core.dic
dictionary named 'cif_core.dic' version 2.4.2 from
2011-04-26.

'_exptl_absorpt_correction_type' value 'MULTI-SCAN'
changed to 'multi-scan' according to
/home/saulius/struct/COD-crude-data--automatic-downloads/rss-feeds/ACS/lib/dictionaries/cif_core.dic
dictionary named 'cif_core.dic' version 2.4.2 from 2011-04-26.

Automatic conversion script
Id: cif_fix_values 2827 2014-09-09 07:05:25Z andrius 

 Adding full bibliography for 4030092--4030094.cif.
;
_cod_original_sg_symbol_H-M P2(1)/c
_cod_database_code 4030093

loop_
_symmetry_equiv_pos_as_xyz
'x, y, z'
'-x, y+1/2, -z+1/2'
'-x, -y, -z'
'x, -y-1/2, z-1/2'

loop_
_atom_site_label
_atom_site_type_symbol
_atom_site_fract_x
_atom_site_fract_y
_atom_site_fract_z
_atom_site_U_iso_or_equiv
_atom_site_adp_type
_atom_site_occupancy
_atom_site_symmetry_multiplicity
_atom_site_calc_flag
_atom_site_refinement_flags
N1 N 0.43559(11) 0.13490(9) 0.87896(11) 0.0237(3) Uani 1 1 d .
N2 N 0.61472(12) 0.19203(10) 0.93832(11) 0.0263(3) Uani 1 1 d .
N3 N 0.50770(12) 0.12041(10) 1.08118(11) 0.0277(3) Uani 1 1 d .
N4 N 0.66274(11) 0.25057(10) 0.75375(11) 0.0288(3) Uani 1 1 d .
H4N H 0.6315 0.2632 0.6745 0.035 Uiso 1 1 d R
C1 C 0.47914(14) 0.17077(12) 0.78015(14) 0.0252(4) Uani 1 1 d .
C2 C 0.58845(14) 0.20642(12) 0.82138(13) 0.0255(4) Uani 1 1 d .
C3 C 0.52202(14) 0.14855(11) 0.97279(13) 0.0243(4) Uani 1 1 d .
C4 C 0.40784(15) 0.07810(12) 1.09708(14) 0.0288(4) Uani 1 1 d .
H4 H 0.3961 0.0579 1.1734 0.035 Uiso 1 1 calc R
C5 C 0.31934(15) 0.06179(12) 1.00746(14) 0.0293(4) Uani 1 1 d .
H5 H 0.2497 0.0311 1.0230 0.035 Uiso 1 1 calc R
C6 C 0.33450(14) 0.09060(12) 0.89756(14) 0.0278(4) Uani 1 1 d .
H6 H 0.2759 0.0801 0.8351 0.033 Uiso 1 1 calc R
C7 C 0.41871(14) 0.16157(11) 0.66244(13) 0.0247(4) Uani 1 1 d .
C8 C 0.30196(15) 0.18626(12) 0.63679(14) 0.0292(4) Uani 1 1 d .
H8 H 0.2603 0.2109 0.6966 0.035 Uiso 1 1 calc R
C9 C 0.24629(16) 0.17520(13) 0.52505(15) 0.0349(4) Uani 1 1 d .
H9 H 0.1667 0.1910 0.5094 0.042 Uiso 1 1 calc R
C10 C 0.30645(16) 0.14135(13) 0.43676(15) 0.0339(4) Uani 1 1 d .
H10 H 0.2685 0.1338 0.3605 0.041 Uiso 1 1 calc R
C11 C 0.42245(16) 0.11855(12) 0.46008(14) 0.0322(4) Uani 1 1 d .
H11 H 0.4643 0.0963 0.3992 0.039 Uiso 1 1 calc R
C12 C 0.47781(15) 0.12797(12) 0.57171(14) 0.0287(4) Uani 1 1 d .
H12 H 0.5571 0.1113 0.5867 0.034 Uiso 1 1 calc R
C13 C 0.76848(14) 0.30464(12) 0.79775(13) 0.0264(4) Uani 1 1 d .
C14 C 0.86047(14) 0.23814(12) 0.86227(13) 0.0274(4) Uani 1 1 d .
H14A H 0.8242 0.2091 0.9276 0.033 Uiso 1 1 calc R
H14B H 0.9228 0.2808 0.8975 0.033 Uiso 1 1 calc R
C15 C 0.92051(15) 0.15475(13) 0.80320(15) 0.0315(4) Uani 1 1 d .
C16 C 0.83487(18) 0.08612(15) 0.73632(19) 0.0522(6) Uani 1 1 d .
H16A H 0.7963 0.1192 0.6681 0.078 Uiso 1 1 calc R
H16B H 0.7771 0.0654 0.7868 0.078 Uiso 1 1 calc R
H16C H 0.8763 0.0297 0.7112 0.078 Uiso 1 1 calc R
C17 C 0.98810(18) 0.09831(16) 0.90250(18) 0.0507(6) Uani 1 1 d .
H17A H 0.9346 0.0744 0.9557 0.076 Uiso 1 1 calc R
H17B H 1.0453 0.1408 0.9448 0.076 Uiso 1 1 calc R
H17C H 1.0276 0.0437 0.8703 0.076 Uiso 1 1 calc R
C18 C 1.00896(18) 0.18954(17) 0.72362(19) 0.0536(6) Uani 1 1 d .
H18A H 1.0553 0.1348 0.7020 0.080 Uiso 1 1 calc R
H18B H 1.0596 0.2377 0.7646 0.080 Uiso 1 1 calc R
H18C H 0.9685 0.2184 0.6534 0.080 Uiso 1 1 calc R
C19 C 0.81037(15) 0.35230(13) 0.69031(15) 0.0336(4) Uani 1 1 d .
H19A H 0.8211 0.3029 0.6319 0.050 Uiso 1 1 calc R
H19B H 0.8839 0.3852 0.7125 0.050 Uiso 1 1 calc R
H19C H 0.7528 0.3992 0.6579 0.050 Uiso 1 1 calc R
C20 C 0.73948(16) 0.38459(13) 0.88198(16) 0.0393(5) Uani 1 1 d .
H20A H 0.6791 0.4263 0.8435 0.059 Uiso 1 1 calc R
H20B H 0.8088 0.4230 0.9050 0.059 Uiso 1 1 calc R
H20C H 0.7121 0.3555 0.9512 0.059 Uiso 1 1 calc R

loop_
_atom_site_aniso_label
_atom_site_aniso_U_11
_atom_site_aniso_U_22
_atom_site_aniso_U_33
_atom_site_aniso_U_23
_atom_site_aniso_U_13
_atom_site_aniso_U_12
N1 0.0206(8) 0.0233(7) 0.0271(7) -0.0008(6) 0.0015(6) -0.0006(6)
N2 0.0239(8) 0.0260(7) 0.0284(7) 0.0020(6) 0.0000(6) -0.0008(6)
N3 0.0290(9) 0.0276(8) 0.0266(7) -0.0013(6) 0.0032(6) -0.0006(7)
N4 0.0211(8) 0.0369(8) 0.0273(7) 0.0078(6) -0.0032(6) -0.0058(7)
C1 0.0203(9) 0.0274(9) 0.0281(8) 0.0017(7) 0.0030(7) -0.0004(7)
C2 0.0207(9) 0.0256(9) 0.0296(8) 0.0014(7) -0.0003(7) 0.0028(7)
C3 0.0233(9) 0.0207(8) 0.0280(8) -0.0009(7) -0.0015(7) 0.0015(7)
C4 0.0307(10) 0.0269(9) 0.0296(9) -0.0004(7) 0.0071(8) -0.0011(8)
C5 0.0255(10) 0.0284(9) 0.0348(9) -0.0012(7) 0.0070(8) -0.0042(8)
C6 0.0218(10) 0.0281(9) 0.0332(9) -0.0015(7) 0.0011(7) -0.0036(8)
C7 0.0213(9) 0.0218(9) 0.0306(9) 0.0012(7) 0.0008(7) -0.0043(7)
C8 0.0243(10) 0.0323(10) 0.0310(9) -0.0001(7) 0.0028(7) -0.0016(8)
C9 0.0259(10) 0.0392(11) 0.0381(10) 0.0041(8) -0.0030(8) -0.0011(8)
C10 0.0356(11) 0.0357(11) 0.0290(9) 0.0009(8) -0.0026(8) -0.0071(9)
C11 0.0363(11) 0.0304(10) 0.0306(9) -0.0042(7) 0.0062(8) -0.0041(8)
C12 0.0238(10) 0.0275(9) 0.0348(9) -0.0003(7) 0.0028(8) -0.0013(8)
C13 0.0201(9) 0.0296(9) 0.0291(8) 0.0028(7) 0.0012(7) -0.0029(8)
C14 0.0218(10) 0.0356(10) 0.0246(8) 0.0026(7) 0.0008(7) -0.0030(8)
C15 0.0240(10) 0.0360(10) 0.0349(9) 0.0043(8) 0.0048(8) 0.0012(8)
C16 0.0431(13) 0.0470(13) 0.0668(14) -0.0182(11) 0.0070(11) 0.0045(10)
C17 0.0431(13) 0.0468(13) 0.0619(13) 0.0144(10) 0.0037(11) 0.0119(10)
C18 0.0420(13) 0.0614(15) 0.0618(13) 0.0101(11) 0.0263(11) 0.0113(11)
C19 0.0271(10) 0.0351(10) 0.0375(10) 0.0120(8) -0.0018(8) -0.0047(8)
C20 0.0338(11) 0.0332(11) 0.0520(11) -0.0045(9) 0.0087(9) -0.0012(9)

loop_
_atom_type_symbol
_atom_type_description
_atom_type_scat_dispersion_real
_atom_type_scat_dispersion_imag
_atom_type_scat_source
C C 0.0033 0.0016 'International Tables Vol C Tables 4.2.6.8 and 6.1.1.4'
H H 0.0000 0.0000 'International Tables Vol C Tables 4.2.6.8 and 6.1.1.4'
N N 0.0061 0.0033 'International Tables Vol C Tables 4.2.6.8 and 6.1.1.4'

loop_
_geom_angle_atom_site_label_1
_geom_angle_atom_site_label_2
_geom_angle_atom_site_label_3
_geom_angle
C6 N1 C1 133.39(14)
C6 N1 C3 119.64(13)
C1 N1 C3 106.94(13)
C3 N2 C2 105.03(13)
C4 N3 C3 117.09(14)
C2 N4 C13 125.51(13)
C2 N4 H4N 115.3
C13 N4 H4N 116.6
N1 C1 C2 104.16(13)
N1 C1 C7 123.36(14)
C2 C1 C7 132.32(15)
N2 C2 N4 122.77(14)
N2 C2 C1 112.53(14)
N4 C2 C1 124.69(14)
N2 C3 N3 126.66(14)
N2 C3 N1 111.31(13)
N3 C3 N1 122.02(15)
N3 C4 C5 123.55(15)
N3 C4 H4 118.2
C5 C4 H4 118.2
C6 C5 C4 119.02(16)
C6 C5 H5 120.5
C4 C5 H5 120.5
C5 C6 N1 118.66(15)
C5 C6 H6 120.7
N1 C6 H6 120.7
C12 C7 C8 117.87(15)
C12 C7 C1 120.02(15)
C8 C7 C1 122.10(15)
C9 C8 C7 120.92(16)
C9 C8 H8 119.5
C7 C8 H8 119.5
C10 C9 C8 120.14(17)
C10 C9 H9 119.9
C8 C9 H9 119.9
C9 C10 C11 119.66(16)
C9 C10 H10 120.2
C11 C10 H10 120.2
C10 C11 C12 120.40(16)
C10 C11 H11 119.8
C12 C11 H11 119.8
C11 C12 C7 120.98(16)
C11 C12 H12 119.5
C7 C12 H12 119.5
N4 C13 C19 105.33(13)
N4 C13 C20 110.58(14)
C19 C13 C20 108.25(15)
N4 C13 C14 111.74(13)
C19 C13 C14 112.66(14)
C20 C13 C14 108.23(13)
C13 C14 C15 123.76(13)
C13 C14 H14A 106.4
C15 C14 H14A 106.4
C13 C14 H14B 106.4
C15 C14 H14B 106.4
H14A C14 H14B 106.5
C16 C15 C18 109.66(16)
C16 C15 C17 108.36(16)
C18 C15 C17 106.68(16)
C16 C15 C14 112.85(15)
C18 C15 C14 113.24(16)
C17 C15 C14 105.68(14)
C15 C16 H16A 109.5
C15 C16 H16B 109.5
H16A C16 H16B 109.5
C15 C16 H16C 109.5
H16A C16 H16C 109.5
H16B C16 H16C 109.5
C15 C17 H17A 109.5
C15 C17 H17B 109.5
H17A C17 H17B 109.5
C15 C17 H17C 109.5
H17A C17 H17C 109.5
H17B C17 H17C 109.5
C15 C18 H18A 109.5
C15 C18 H18B 109.5
H18A C18 H18B 109.5
C15 C18 H18C 109.5
H18A C18 H18C 109.5
H18B C18 H18C 109.5
C13 C19 H19A 109.5
C13 C19 H19B 109.5
H19A C19 H19B 109.5
C13 C19 H19C 109.5
H19A C19 H19C 109.5
H19B C19 H19C 109.5
C13 C20 H20A 109.5
C13 C20 H20B 109.5
H20A C20 H20B 109.5
C13 C20 H20C 109.5
H20A C20 H20C 109.5
H20B C20 H20C 109.5

loop_
_geom_bond_atom_site_label_1
_geom_bond_atom_site_label_2
_geom_bond_distance
N1 C6 1.365(2)
N1 C1 1.392(2)
N1 C3 1.412(2)
N2 C3 1.335(2)
N2 C2 1.3696(19)
N3 C4 1.333(2)
N3 C3 1.341(2)
N4 C2 1.372(2)
N4 C13 1.484(2)
N4 H4N 0.9652
C1 C2 1.401(2)
C1 C7 1.470(2)
C4 C5 1.400(2)
C4 H4 0.9500
C5 C6 1.363(2)
C5 H5 0.9500
C6 H6 0.9500
C7 C12 1.396(2)
C7 C8 1.402(2)
C8 C9 1.391(2)
C8 H8 0.9500
C9 C10 1.382(2)
C9 H9 0.9500
C10 C11 1.385(2)
C10 H10 0.9500
C11 C12 1.386(2)
C11 H11 0.9500
C12 H12 0.9500
C13 C19 1.534(2)
C13 C20 1.538(2)
C13 C14 1.544(2)
C14 C15 1.549(2)
C14 H14A 0.9900
C14 H14B 0.9900
C15 C16 1.528(3)
C15 C18 1.532(3)
C15 C17 1.536(2)
C16 H16A 0.9800
C16 H16B 0.9800
C16 H16C 0.9800
C17 H17A 0.9800
C17 H17B 0.9800
C17 H17C 0.9800
C18 H18A 0.9800
C18 H18B 0.9800
C18 H18C 0.9800
C19 H19A 0.9800
C19 H19B 0.9800
C19 H19C 0.9800
C20 H20A 0.9800
C20 H20B 0.9800
C20 H20C 0.9800
